data_7118988
loop_
_publ_author_name
'Eric Omar Asomoza-Solis'
'Jonathan Rojas-Ocampo'
'Ruben Alfredo Toscano'
'Susana Porcel'

_publ_section_title
;
 Arenediazonium salts as electrophiles for the oxidative addition of
 gold(I)
;
_journal_name_full Chem.Commun.
_journal_page_first 7295
_journal_volume 52
_journal_year 2016
_chemical_formula_moiety 'C31 H24 Au Cl2 O P'
_chemical_formula_sum 'C31 H24 Au Cl2 O P'
_chemical_formula_weight 711.34
_chemical_melting_point 183
_chemical_name_systematic 'cis-(4-benzoylphenyl)dichlorotriphenylphosphine gold(III)'
_space_group_crystal_system orthorhombic
_space_group_IT_number 61
_space_group_name_Hall '-P 2ac 2ab'
_space_group_name_H-M_alt 'P b c a'
_symmetry_space_group_name_Hall '-P 2ac 2ab'
_symmetry_space_group_name_H-M 'P b c a'
_atom_sites_solution_hydrogens geom
_atom_sites_solution_primary direct
_atom_sites_solution_secondary difmap
_audit_creation_method SHELXL-2014/7
_audit_update_record
;
2015-12-16 deposited with the CCDC.
2016-05-03 downloaded from the CCDC.
;
_cell_angle_alpha 90
_cell_angle_beta 90
_cell_angle_gamma 90
_cell_formula_units_Z 8
_cell_length_a 13.4335(2)
_cell_length_b 9.7044(2)
_cell_length_c 42.1106(7)
_cell_measurement_reflns_used 5371
_cell_measurement_temperature 298(2)
_cell_measurement_theta_max 25.98
_cell_measurement_theta_min 2.46
_cell_volume 5489.71(17)
_computing_cell_refinement 'APEX2 v2012.10.0(Bruker, 2012)'
_computing_data_collection 'APEX2 v2012.10.0(Bruker, 2012)'
_computing_data_reduction 'SAINT V8.27B (Bruker, 2012)'
_computing_molecular_graphics 'XP V 5.1 (Bruker, 1998)'
_computing_publication_material 'CIFTAB V 2013/2 (Sheldrick, 2013)'
_computing_structure_refinement 'SHELXL-2014/7 (Sheldrick, 2014)'
_computing_structure_solution 'SHELXS-2012 (Bruker, 2013)'
_diffrn_ambient_temperature 298(2)
_diffrn_detector_area_resol_mean 8.333
_diffrn_measured_fraction_theta_full 0.998
_diffrn_measured_fraction_theta_max 0.998
_diffrn_measurement_device_type 'Bruker Smart Apex CCD diffractometer 01-670-01'
_diffrn_measurement_method \w-scans
_diffrn_radiation_monochromator graphite
_diffrn_radiation_type MoK\a
_diffrn_radiation_wavelength 0.71073
_diffrn_reflns_av_R_equivalents 0.1142
_diffrn_reflns_av_unetI/netI 0.0792
_diffrn_reflns_Laue_measured_fraction_full 0.998
_diffrn_reflns_Laue_measured_fraction_max 0.998
_diffrn_reflns_limit_h_max 17
_diffrn_reflns_limit_h_min -17
_diffrn_reflns_limit_k_max 12
_diffrn_reflns_limit_k_min -7
_diffrn_reflns_limit_l_max 38
_diffrn_reflns_limit_l_min -53
_diffrn_reflns_number 30849
_diffrn_reflns_point_group_measured_fraction_full 0.998
_diffrn_reflns_point_group_measured_fraction_max 0.998
_diffrn_reflns_theta_full 25.242
_diffrn_reflns_theta_max 27.103
_diffrn_reflns_theta_min 2.458
_diffrn_source 'fine-focus sealed tube'
_exptl_absorpt_coefficient_mu 5.635
_exptl_absorpt_correction_T_max 0.8403
_exptl_absorpt_correction_T_min 0.3231
_exptl_absorpt_correction_type multi-scan
_exptl_absorpt_process_details '(Sheldrick, 2012)'
_exptl_crystal_colour colourless
_exptl_crystal_density_diffrn 1.721
_exptl_crystal_description lamina
_exptl_crystal_F_000 2768
_exptl_crystal_recrystallization_method 'Re-crystallisation from solvent: '
_exptl_crystal_size_max 0.259
_exptl_crystal_size_mid 0.242
_exptl_crystal_size_min 0.032
_refine_diff_density_max 1.283
_refine_diff_density_min -1.298
_refine_diff_density_rms 0.160
_refine_ls_extinction_coef .
_refine_ls_extinction_method none
_refine_ls_goodness_of_fit_ref 1.019
_refine_ls_hydrogen_treatment constr
_refine_ls_matrix_type full
_refine_ls_number_parameters 325
_refine_ls_number_reflns 6054
_refine_ls_number_restraints 0
_refine_ls_restrained_S_all 1.019
_refine_ls_R_factor_all 0.0956
_refine_ls_R_factor_gt 0.0451
_refine_ls_shift/su_max 0.001
_refine_ls_shift/su_mean 0.000
_refine_ls_structure_factor_coef Fsqd
_refine_ls_weighting_details 'w=1/[\s^2^(Fo^2^)+(0.0193P)^2^+8.9112P] where P=(Fo^2^+2Fc^2^)/3'
_refine_ls_weighting_scheme calc
_refine_ls_wR_factor_gt 0.0740
_refine_ls_wR_factor_ref 0.0931
_reflns_Friedel_coverage 0.000
_reflns_Friedel_fraction_full .
_reflns_Friedel_fraction_max .
_reflns_number_gt 3674
_reflns_number_total 6054
_reflns_threshold_expression 'I > 2\s(I)'
_cod_data_source_file c6cc03105f3.cif
_cod_data_source_block 450PGS15
_cod_database_code 7118988
_shelx_shelxl_version_number 2014/7
_shelx_space_group_comment
;
The symmetry employed for this shelxl refinement is uniquely defined
by the following loop, which should always be used as a source of
symmetry information in preference to the above space-group names.
They are only intended as comments.
;
_shelx_estimated_absorpt_t_min 0.323
_shelx_estimated_absorpt_t_max 0.840

loop_
_space_group_symop_operation_xyz
'x, y, z'
'x+1/2, -y+1/2, -z'
'-x, y+1/2, -z+1/2'
'-x+1/2, -y, z+1/2'
'-x, -y, -z'
'-x-1/2, y-1/2, z'
'x, -y-1/2, z-1/2'
'x-1/2, y, -z-1/2'

loop_
_atom_site_label
_atom_site_type_symbol
_atom_site_fract_x
_atom_site_fract_y
_atom_site_fract_z
_atom_site_U_iso_or_equiv
_atom_site_adp_type
_atom_site_occupancy
_atom_site_site_symmetry_order
_atom_site_calc_flag
_atom_site_refinement_flags_posn
_atom_site_refinement_flags_adp
_atom_site_refinement_flags_occupancy
_atom_site_disorder_assembly
_atom_site_disorder_group
Au1 Au 0.31602(2) 0.39956(3) 0.35285(2) 0.03339(10) Uani 1 1 d . . . . .
Cl1 Cl 0.27698(15) 0.4230(3) 0.29826(5) 0.0581(6) Uani 1 1 d . . . . .
Cl2 Cl 0.15021(14) 0.4354(3) 0.36620(5) 0.0558(6) Uani 1 1 d . . . . .
P1 P 0.48353(14) 0.3742(2) 0.34279(5) 0.0360(5) Uani 1 1 d . . . . .
O1 O 0.3209(5) 0.4628(7) 0.51655(12) 0.0630(17) Uani 1 1 d . . . . .
C1 C 0.3700(6) 0.3793(9) 0.50137(18) 0.044(2) Uani 1 1 d . . . . .
C2 C 0.3622(5) 0.3790(8) 0.46580(17) 0.0383(19) Uani 1 1 d . . . . .
C3 C 0.3572(5) 0.2567(8) 0.44837(18) 0.0405(19) Uani 1 1 d . . . . .
H3 H 0.3608 0.1720 0.4586 0.049 Uiso 1 1 calc R U . . .
C4 C 0.3467(5) 0.2631(8) 0.41581(18) 0.0367(18) Uani 1 1 d . . . . .
H4 H 0.3418 0.1822 0.4041 0.044 Uiso 1 1 calc R U . . .
C5 C 0.3435(5) 0.3886(8) 0.40061(17) 0.0357(17) Uani 1 1 d . . . . .
C6 C 0.3477(5) 0.5092(8) 0.41756(18) 0.0377(19) Uani 1 1 d . . . . .
H6 H 0.3450 0.5936 0.4071 0.045 Uiso 1 1 calc R U . . .
C7 C 0.3561(5) 0.5041(8) 0.45020(17) 0.0378(19) Uani 1 1 d . . . . .
H7 H 0.3577 0.5856 0.4618 0.045 Uiso 1 1 calc R U . . .
C8 C 0.4401(6) 0.2850(8) 0.51789(17) 0.0389(19) Uani 1 1 d . . . . .
C9 C 0.4336(7) 0.2687(9) 0.5506(2) 0.056(2) Uani 1 1 d . . . . .
H9 H 0.3820 0.3114 0.5615 0.067 Uiso 1 1 calc R U . . .
C10 C 0.5009(7) 0.1919(10) 0.5671(2) 0.055(2) Uani 1 1 d . . . . .
H10 H 0.4957 0.1848 0.5890 0.066 Uiso 1 1 calc R U . . .
C11 C 0.5765(7) 0.1250(9) 0.5515(2) 0.061(3) Uani 1 1 d . . . . .
H11 H 0.6218 0.0718 0.5628 0.073 Uiso 1 1 calc R U . . .
C12 C 0.5852(7) 0.1368(9) 0.5191(2) 0.056(2) Uani 1 1 d . . . . .
H12 H 0.6362 0.0916 0.5084 0.067 Uiso 1 1 calc R U . . .
C13 C 0.5174(6) 0.2164(8) 0.50243(19) 0.047(2) Uani 1 1 d . . . . .
H13 H 0.5236 0.2244 0.4805 0.056 Uiso 1 1 calc R U . . .
C14 C 0.5536(5) 0.2896(8) 0.37380(17) 0.0358(18) Uani 1 1 d . . . . .
C15 C 0.5867(6) 0.3609(9) 0.39998(19) 0.049(2) Uani 1 1 d . . . . .
H15 H 0.5732 0.4545 0.4019 0.058 Uiso 1 1 calc R U . . .
C16 C 0.6401(6) 0.2940(12) 0.4235(2) 0.063(3) Uani 1 1 d . . . . .
H16 H 0.6629 0.3435 0.4410 0.075 Uiso 1 1 calc R U . . .
C17 C 0.6596(7) 0.1564(12) 0.4214(3) 0.068(3) Uani 1 1 d . . . . .
H17 H 0.6951 0.1125 0.4374 0.082 Uiso 1 1 calc R U . . .
C18 C 0.6276(6) 0.0841(10) 0.3961(2) 0.059(2) Uani 1 1 d . . . . .
H18 H 0.6412 -0.0097 0.3948 0.071 Uiso 1 1 calc R U . . .
C19 C 0.5735(5) 0.1489(8) 0.3714(2) 0.044(2) Uani 1 1 d . . . . .
H19 H 0.5517 0.0986 0.3539 0.053 Uiso 1 1 calc R U . . .
C20 C 0.5056(6) 0.2727(8) 0.30738(17) 0.0383(19) Uani 1 1 d . . . . .
C21 C 0.4429(6) 0.1688(8) 0.29937(19) 0.048(2) Uani 1 1 d . . . . .
H21 H 0.3848 0.1554 0.3109 0.058 Uiso 1 1 calc R U . . .
C22 C 0.4646(8) 0.0830(9) 0.27426(19) 0.060(3) Uani 1 1 d . . . . .
H22 H 0.4218 0.0105 0.2695 0.072 Uiso 1 1 calc R U . . .
C23 C 0.5468(9) 0.1023(11) 0.2564(2) 0.078(3) Uani 1 1 d . . . . .
H23 H 0.5601 0.0447 0.2392 0.093 Uiso 1 1 calc R U . . .
C24 C 0.6108(8) 0.2089(13) 0.2638(2) 0.078(3) Uani 1 1 d . . . . .
H24 H 0.6682 0.2218 0.2518 0.094 Uiso 1 1 calc R U . . .
C25 C 0.5907(6) 0.2966(10) 0.2889(2) 0.060(3) Uani 1 1 d . . . . .
H25 H 0.6329 0.3700 0.2934 0.072 Uiso 1 1 calc R U . . .
C26 C 0.5381(5) 0.5440(8) 0.33721(18) 0.0403(19) Uani 1 1 d . . . . .
C27 C 0.6387(7) 0.5647(10) 0.3410(2) 0.070(3) Uani 1 1 d . . . . .
H27 H 0.6787 0.4928 0.3481 0.085 Uiso 1 1 calc R U . . .
C28 C 0.6811(8) 0.6919(12) 0.3343(3) 0.095(4) Uani 1 1 d . . . . .
H28 H 0.7484 0.7069 0.3380 0.114 Uiso 1 1 calc R U . . .
C29 C 0.6227(8) 0.7952(11) 0.3222(3) 0.076(3) Uani 1 1 d . . . . .
H29 H 0.6513 0.8784 0.3162 0.092 Uiso 1 1 calc R U . . .
C30 C 0.5235(8) 0.7763(10) 0.3191(2) 0.065(3) Uani 1 1 d . . . . .
H30 H 0.4838 0.8485 0.3120 0.078 Uiso 1 1 calc R U . . .
C31 C 0.4802(6) 0.6507(9) 0.32633(19) 0.050(2) Uani 1 1 d . . . . .
H31 H 0.4120 0.6385 0.3238 0.060 Uiso 1 1 calc R U . . .

loop_
_atom_site_aniso_label
_atom_site_aniso_U_11
_atom_site_aniso_U_22
_atom_site_aniso_U_33
_atom_site_aniso_U_23
_atom_site_aniso_U_13
_atom_site_aniso_U_12
Au1 0.02617(14) 0.04293(17) 0.03107(15) -0.00231(15) -0.00079(12) -0.00009(14)
Cl1 0.0480(12) 0.0921(18) 0.0341(11) 0.0023(12) -0.0041(9) 0.0098(12)
Cl2 0.0281(10) 0.0956(19) 0.0436(11) -0.0072(12) 0.0024(9) 0.0027(11)
P1 0.0280(10) 0.0409(13) 0.0389(11) 0.0006(9) 0.0029(8) 0.0016(9)
O1 0.068(4) 0.083(5) 0.038(3) -0.010(3) 0.001(3) 0.021(4)
C1 0.037(4) 0.054(6) 0.039(5) -0.012(4) -0.004(4) -0.001(4)
C2 0.038(4) 0.043(5) 0.034(4) 0.006(4) -0.001(3) 0.007(4)
C3 0.041(4) 0.038(5) 0.042(5) 0.007(4) 0.002(4) 0.000(4)
C4 0.037(4) 0.028(4) 0.045(5) -0.009(4) -0.002(4) -0.005(3)
C5 0.023(4) 0.045(5) 0.039(4) -0.005(4) -0.006(3) -0.005(4)
C6 0.038(4) 0.035(5) 0.041(5) -0.002(4) -0.003(3) 0.004(4)
C7 0.037(4) 0.036(5) 0.040(5) -0.003(4) -0.006(3) 0.005(4)
C8 0.041(5) 0.047(5) 0.029(4) 0.001(4) -0.005(4) -0.007(4)
C9 0.055(6) 0.066(6) 0.047(5) 0.008(5) -0.002(4) -0.005(5)
C10 0.057(6) 0.070(7) 0.037(5) 0.017(5) -0.009(4) -0.011(5)
C11 0.068(6) 0.049(6) 0.064(6) 0.014(5) -0.024(5) 0.003(5)
C12 0.061(6) 0.048(6) 0.060(6) 0.000(5) -0.015(5) 0.009(5)
C13 0.041(5) 0.054(6) 0.046(5) -0.008(4) 0.001(4) 0.000(4)
C14 0.028(4) 0.044(5) 0.036(4) -0.001(4) -0.003(3) 0.002(4)
C15 0.039(5) 0.056(6) 0.051(5) 0.003(4) 0.001(4) 0.001(4)
C16 0.037(5) 0.102(9) 0.050(6) 0.002(6) -0.011(4) -0.009(6)
C17 0.049(6) 0.082(8) 0.073(7) 0.035(6) -0.012(5) 0.002(5)
C18 0.045(5) 0.060(6) 0.073(7) 0.023(6) -0.004(5) 0.005(5)
C19 0.029(4) 0.047(5) 0.056(5) 0.002(4) 0.001(4) -0.004(4)
C20 0.040(4) 0.041(5) 0.034(4) 0.003(4) -0.005(4) 0.004(4)
C21 0.058(5) 0.045(5) 0.042(5) -0.004(4) 0.009(4) 0.006(5)
C22 0.092(7) 0.049(6) 0.037(5) -0.006(4) 0.011(5) 0.001(6)
C23 0.114(9) 0.066(7) 0.052(6) -0.018(6) 0.007(6) 0.028(7)
C24 0.079(8) 0.102(9) 0.054(7) -0.006(7) 0.031(6) 0.024(7)
C25 0.050(6) 0.075(7) 0.056(6) 0.011(5) 0.011(5) 0.006(5)
C26 0.031(4) 0.038(5) 0.052(5) 0.007(4) -0.005(4) 0.002(4)
C27 0.039(5) 0.056(6) 0.117(9) 0.026(6) -0.009(5) -0.003(5)
C28 0.046(6) 0.080(8) 0.159(11) 0.035(8) -0.029(7) -0.023(6)
C29 0.067(7) 0.055(7) 0.107(9) 0.007(6) -0.002(6) -0.020(6)
C30 0.074(7) 0.044(6) 0.077(7) 0.009(5) 0.003(5) 0.014(5)
C31 0.038(5) 0.056(6) 0.055(6) 0.009(4) 0.003(4) 0.001(4)

loop_
_atom_type_symbol
_atom_type_description
_atom_type_scat_dispersion_real
_atom_type_scat_dispersion_imag
_atom_type_scat_source
C C 0.0033 0.0016 'International Tables Vol C Tables 4.2.6.8 and 6.1.1.4'
H H 0.0000 0.0000 'International Tables Vol C Tables 4.2.6.8 and 6.1.1.4'
O O 0.0106 0.0060 'International Tables Vol C Tables 4.2.6.8 and 6.1.1.4'
P P 0.1023 0.0942 'International Tables Vol C Tables 4.2.6.8 and 6.1.1.4'
Cl Cl 0.1484 0.1585 'International Tables Vol C Tables 4.2.6.8 and 6.1.1.4'
Au Au -2.0133 8.8022 'International Tables Vol C Tables 4.2.6.8 and 6.1.1.4'

loop_
_geom_angle_atom_site_label_1
_geom_angle_atom_site_label_2
_geom_angle_atom_site_label_3
_geom_angle
_geom_angle_site_symmetry_1
_geom_angle_site_symmetry_3
C5 Au1 P1 89.93(19) . .
C5 Au1 Cl2 86.73(19) . .
P1 Au1 Cl2 175.72(7) . .
C5 Au1 Cl1 176.5(2) . .
P1 Au1 Cl1 92.76(7) . .
Cl2 Au1 Cl1 90.47(7) . .
C14 P1 C20 105.2(3) . .
C14 P1 C26 107.2(4) . .
C20 P1 C26 108.7(4) . .
C14 P1 Au1 115.1(2) . .
C20 P1 Au1 111.7(3) . .
C26 P1 Au1 108.7(3) . .
O1 C1 C8 120.3(7) . .
O1 C1 C2 119.0(7) . .
C8 C1 C2 120.7(7) . .
C7 C2 C3 119.6(7) . .
C7 C2 C1 118.4(7) . .
C3 C2 C1 121.9(7) . .
C4 C3 C2 119.3(7) . .
C4 C3 H3 120.4 . .
C2 C3 H3 120.4 . .
C5 C4 C3 120.3(7) . .
C5 C4 H4 119.8 . .
C3 C4 H4 119.8 . .
C6 C5 C4 120.8(7) . .
C6 C5 Au1 118.3(6) . .
C4 C5 Au1 120.6(6) . .
C5 C6 C7 119.4(7) . .
C5 C6 H6 120.3 . .
C7 C6 H6 120.3 . .
C6 C7 C2 120.6(7) . .
C6 C7 H7 119.7 . .
C2 C7 H7 119.7 . .
C9 C8 C13 117.1(7) . .
C9 C8 C1 119.7(7) . .
C13 C8 C1 123.2(7) . .
C10 C9 C8 121.7(9) . .
C10 C9 H9 119.1 . .
C8 C9 H9 119.1 . .
C9 C10 C11 120.4(8) . .
C9 C10 H10 119.8 . .
C11 C10 H10 119.8 . .
C10 C11 C12 119.9(8) . .
C10 C11 H11 120.1 . .
C12 C11 H11 120.1 . .
C11 C12 C13 119.6(9) . .
C11 C12 H12 120.2 . .
C13 C12 H12 120.2 . .
C12 C13 C8 121.3(8) . .
C12 C13 H13 119.3 . .
C8 C13 H13 119.3 . .
C15 C14 C19 119.2(7) . .
C15 C14 P1 121.3(6) . .
C19 C14 P1 119.5(6) . .
C14 C15 C16 120.3(9) . .
C14 C15 H15 119.8 . .
C16 C15 H15 119.8 . .
C17 C16 C15 120.8(9) . .
C17 C16 H16 119.6 . .
C15 C16 H16 119.6 . .
C18 C17 C16 120.0(9) . .
C18 C17 H17 120.0 . .
C16 C17 H17 120.0 . .
C17 C18 C19 120.9(9) . .
C17 C18 H18 119.5 . .
C19 C18 H18 119.5 . .
C14 C19 C18 118.7(8) . .
C14 C19 H19 120.6 . .
C18 C19 H19 120.6 . .
C21 C20 C25 119.3(8) . .
C21 C20 P1 120.5(6) . .
C25 C20 P1 120.1(7) . .
C20 C21 C22 120.7(8) . .
C20 C21 H21 119.7 . .
C22 C21 H21 119.7 . .
C23 C22 C21 121.2(10) . .
C23 C22 H22 119.4 . .
C21 C22 H22 119.4 . .
C22 C23 C24 119.1(9) . .
C22 C23 H23 120.5 . .
C24 C23 H23 120.5 . .
C23 C24 C25 120.9(9) . .
C23 C24 H24 119.6 . .
C25 C24 H24 119.6 . .
C24 C25 C20 118.8(9) . .
C24 C25 H25 120.6 . .
C20 C25 H25 120.6 . .
C31 C26 C27 119.0(8) . .
C31 C26 P1 119.8(6) . .
C27 C26 P1 120.9(6) . .
C26 C27 C28 120.7(9) . .
C26 C27 H27 119.7 . .
C28 C27 H27 119.7 . .
C29 C28 C27 119.4(9) . .
C29 C28 H28 120.3 . .
C27 C28 H28 120.3 . .
C30 C29 C28 120.1(10) . .
C30 C29 H29 120.0 . .
C28 C29 H29 120.0 . .
C29 C30 C31 120.8(9) . .
C29 C30 H30 119.6 . .
C31 C30 H30 119.6 . .
C26 C31 C30 119.9(8) . .
C26 C31 H31 120.0 . .
C30 C31 H31 120.0 . .

loop_
_geom_bond_atom_site_label_1
_geom_bond_atom_site_label_2
_geom_bond_distance
_geom_bond_site_symmetry_2
Au1 C5 2.048(7) .
Au1 P1 2.3029(19) .
Au1 Cl2 2.3236(19) .
Au1 Cl1 2.3690(19) .
P1 C14 1.806(7) .
P1 C20 1.811(8) .
P1 C26 1.819(8) .
O1 C1 1.225(9) .
C1 C8 1.486(11) .
C1 C2 1.502(10) .
C2 C7 1.383(10) .
C2 C3 1.397(10) .
C3 C4 1.380(10) .
C3 H3 0.9300 .
C4 C5 1.376(10) .
C4 H4 0.9300 .
C5 C6 1.372(10) .
C6 C7 1.380(9) .
C6 H6 0.9300 .
C7 H7 0.9300 .
C8 C9 1.389(10) .
C8 C13 1.395(10) .
C9 C10 1.361(11) .
C9 H9 0.9300 .
C10 C11 1.372(12) .
C10 H10 0.9300 .
C11 C12 1.375(11) .
C11 H11 0.9300 .
C12 C13 1.384(10) .
C12 H12 0.9300 .
C13 H13 0.9300 .
C14 C15 1.376(10) .
C14 C19 1.396(10) .
C15 C16 1.385(11) .
C15 H15 0.9300 .
C16 C17 1.363(13) .
C16 H16 0.9300 .
C17 C18 1.347(13) .
C17 H17 0.9300 .
C18 C19 1.415(11) .
C18 H18 0.9300 .
C19 H19 0.9300 .
C20 C21 1.356(10) .
C20 C25 1.404(11) .
C21 C22 1.377(10) .
C21 H21 0.9300 .
C22 C23 1.351(13) .
C22 H22 0.9300 .
C23 C24 1.381(14) .
C23 H23 0.9300 .
C24 C25 1.382(12) .
C24 H24 0.9300 .
C25 H25 0.9300 .
C26 C31 1.373(10) .
C26 C27 1.375(11) .
C27 C28 1.387(13) .
C27 H27 0.9300 .
C28 C29 1.371(14) .
C28 H28 0.9300 .
C29 C30 1.351(13) .
C29 H29 0.9300 .
C30 C31 1.384(12) .
C30 H30 0.9300 .
C31 H31 0.9300 .

loop_
_geom_hbond_atom_site_label_D
_geom_hbond_atom_site_label_H
_geom_hbond_atom_site_label_A
_geom_hbond_distance_DH
_geom_hbond_distance_HA
_geom_hbond_distance_DA
_geom_hbond_angle_DHA
_geom_hbond_site_symmetry_A
C31 H31 Cl1 0.93 2.97 3.706(9) 137.1 .

loop_
_geom_torsion_atom_site_label_1
_geom_torsion_atom_site_label_2
_geom_torsion_atom_site_label_3
_geom_torsion_atom_site_label_4
_geom_torsion
_geom_torsion_site_symmetry_1
_geom_torsion_site_symmetry_2
_geom_torsion_site_symmetry_3
_geom_torsion_site_symmetry_4
O1 C1 C2 C7 39.3(11) . . . .
C8 C1 C2 C7 -137.5(8) . . . .
O1 C1 C2 C3 -138.3(8) . . . .
C8 C1 C2 C3 44.9(11) . . . .
C7 C2 C3 C4 0.3(11) . . . .
C1 C2 C3 C4 177.8(7) . . . .
C2 C3 C4 C5 1.5(11) . . . .
C3 C4 C5 C6 -1.9(11) . . . .
C3 C4 C5 Au1 -174.7(5) . . . .
C4 C5 C6 C7 0.5(11) . . . .
Au1 C5 C6 C7 173.5(5) . . . .
C5 C6 C7 C2 1.3(11) . . . .
C3 C2 C7 C6 -1.7(11) . . . .
C1 C2 C7 C6 -179.3(7) . . . .
O1 C1 C8 C9 14.9(12) . . . .
C2 C1 C8 C9 -168.4(7) . . . .
O1 C1 C8 C13 -161.2(8) . . . .
C2 C1 C8 C13 15.5(11) . . . .
C13 C8 C9 C10 1.5(12) . . . .
C1 C8 C9 C10 -174.8(8) . . . .
C8 C9 C10 C11 -1.6(14) . . . .
C9 C10 C11 C12 0.8(14) . . . .
C10 C11 C12 C13 0.1(13) . . . .
C11 C12 C13 C8 -0.1(13) . . . .
C9 C8 C13 C12 -0.6(12) . . . .
C1 C8 C13 C12 175.6(8) . . . .
C20 P1 C14 C15 154.4(6) . . . .
C26 P1 C14 C15 38.9(7) . . . .
Au1 P1 C14 C15 -82.2(6) . . . .
C20 P1 C14 C19 -26.4(7) . . . .
C26 P1 C14 C19 -141.9(6) . . . .
Au1 P1 C14 C19 97.0(6) . . . .
C19 C14 C15 C16 0.6(11) . . . .
P1 C14 C15 C16 179.9(6) . . . .
C14 C15 C16 C17 -0.9(13) . . . .
C15 C16 C17 C18 0.5(14) . . . .
C16 C17 C18 C19 0.0(14) . . . .
C15 C14 C19 C18 -0.1(11) . . . .
P1 C14 C19 C18 -179.3(6) . . . .
C17 C18 C19 C14 -0.2(12) . . . .
C14 P1 C20 C21 92.2(7) . . . .
C26 P1 C20 C21 -153.3(6) . . . .
Au1 P1 C20 C21 -33.4(7) . . . .
C14 P1 C20 C25 -84.5(7) . . . .
C26 P1 C20 C25 30.0(7) . . . .
Au1 P1 C20 C25 149.9(6) . . . .
C25 C20 C21 C22 3.1(12) . . . .
P1 C20 C21 C22 -173.7(6) . . . .
C20 C21 C22 C23 -2.1(14) . . . .
C21 C22 C23 C24 1.1(15) . . . .
C22 C23 C24 C25 -1.1(16) . . . .
C23 C24 C25 C20 2.1(15) . . . .
C21 C20 C25 C24 -3.1(13) . . . .
P1 C20 C25 C24 173.6(7) . . . .
C14 P1 C26 C31 -152.0(7) . . . .
C20 P1 C26 C31 94.8(7) . . . .
Au1 P1 C26 C31 -27.0(7) . . . .
C14 P1 C26 C27 33.9(8) . . . .
C20 P1 C26 C27 -79.3(8) . . . .
Au1 P1 C26 C27 158.9(7) . . . .
C31 C26 C27 C28 0.9(15) . . . .
P1 C26 C27 C28 175.0(8) . . . .
C26 C27 C28 C29 -3.6(18) . . . .
C27 C28 C29 C30 4.9(18) . . . .
C28 C29 C30 C31 -3.5(16) . . . .
C27 C26 C31 C30 0.5(13) . . . .
P1 C26 C31 C30 -173.7(7) . . . .
C29 C30 C31 C26 0.8(14) . . . .
